data_7127858
loop_
_publ_author_name
'M\"uller, Julian'
'Bal\'azs, G\'abor'
'Scheer, Manfred'

_publ_section_title
;
 From a P<sub>4</sub> butterfly scaffold to <i>cyclo</i>- and
 <i>catena</i>-P<sub>4</sub> units.
;
_journal_issue 18
_journal_name_full 'Chemical communications (Cambridge, England)'
_journal_page_first 2257
_journal_page_last 2260
_journal_paper_doi 10.1039/d0cc08328c
_journal_volume 57
_journal_year 2021
_chemical_formula_moiety 'C47 H73 Fe2 O3 P4 Ru, F6 P, 0.7(C4 H8 O1)'
_chemical_formula_sum 'C49.8 H78.6 F6 Fe2 O3.7 P5 Ru'
_chemical_formula_weight 1218.14
_space_group_crystal_system monoclinic
_space_group_IT_number 14
_space_group_name_Hall '-P 2ybc'
_space_group_name_H-M_alt 'P 1 21/c 1'
_atom_sites_solution_hydrogens geom
_audit_creation_date 2020-08-05
_audit_creation_method
;
Olex2 1.3-alpha
(compiled 2020.07.31 svn.rc2a77460 for OlexSys, GUI svn.r6145)
;
_audit_update_record
;
2020-12-21 deposited with the CCDC.	2021-01-25 downloaded from the CCDC.
;
_cell_angle_alpha 90
_cell_angle_beta 104.5480(11)
_cell_angle_gamma 90
_cell_formula_units_Z 4
_cell_length_a 18.66252(20)
_cell_length_b 16.39571(14)
_cell_length_c 20.2876(3)
_cell_measurement_reflns_used 33628
_cell_measurement_temperature 123.01(13)
_cell_measurement_theta_max 73.8960
_cell_measurement_theta_min 3.4390
_cell_volume 6008.67(12)
_computing_cell_refinement 'CrysAlisPro 1.171.38.43 (Rigaku OD, 2015)'
_computing_data_collection 'CrysAlisPro 1.171.38.43 (Rigaku OD, 2015)'
_computing_data_reduction 'CrysAlisPro 1.171.38.43 (Rigaku OD, 2015)'
_computing_molecular_graphics 'Olex2 1.3-alpha (Dolomanov et al., 2009)'
_computing_publication_material 'Olex2 1.3-alpha (Dolomanov et al., 2009)'
_computing_structure_refinement 'SHELXL 2018/3 (Sheldrick, 2015)'
_computing_structure_solution 'SHELXS  (Sheldrick, 2008)'
_diffrn_ambient_environment N~2~
_diffrn_ambient_temperature 123.01(13)
_diffrn_detector 'CCD plate'
_diffrn_detector_area_resol_mean 4.1818
_diffrn_detector_type TitanS2
_diffrn_measured_fraction_theta_full 1.000
_diffrn_measured_fraction_theta_max 0.984
_diffrn_measurement_details
;
List of Runs (angles in degrees, time in seconds):

  # Type    Start    End  Width  t~exp~   \w     \q     \k     \f   Frames
#--------------------------------------------------------------------------
  1  \w   -115.00 -21.00   1.00    5.00    --  -44.08 -38.00 150.00   94
  2  \w    -50.00  27.00   1.00    5.00    --  -44.08  38.00   0.00   77
  3  \w    -50.00  27.00   1.00    5.00    --  -44.08  38.00 120.00   77
  4  \w    -50.00  27.00   1.00    5.00    --  -44.08  38.00  90.00   77
  5  \w     32.00  91.00   1.00   20.00    --  104.50 -30.00 -90.00   59
  6  \w     36.00  98.00   1.00   20.00    --  104.50 -45.00 120.00   62
  7  \w     36.00  98.00   1.00   20.00    --  104.50 -45.00  60.00   62
  8  \w     32.00  91.00   1.00   20.00    --  104.50 -30.00   0.00   59
  9  \w     33.00 135.00   1.00   20.00    --  104.50 -77.00   0.00  102
 10  \w     36.00  98.00   1.00   20.00    --  104.50 -45.00-180.00   62
 11  \w     82.00 173.00   1.00   20.00    --  104.50  45.00 -60.00   91
 12  \w     33.00 121.00   1.00   20.00    --  104.50-125.00   0.00   88
 13  \w   -113.00 -20.00   1.00    5.00    --  -44.08 -57.00  90.00   93
 14  \w   -113.00 -20.00   1.00    5.00    --  -44.08 -57.00 -60.00   93
 15  \w   -113.00 -20.00   1.00    5.00    --  -44.08 -57.00  30.00   93
 16  \w     82.00 173.00   1.00   20.00    --  104.50  45.00-120.00   91
 17  \w     81.00 177.00   1.00   20.00    --  104.50  30.00-180.00   96
 18  \w     82.00 173.00   1.00   20.00    --  104.50  45.00   0.00   91
 19  \w     82.00 111.00   1.00   20.00    --  104.50  45.00 120.00   29
 20  \w     68.00 178.00   1.00   20.00    --  104.50  15.00  90.00  110
;
_diffrn_measurement_device 'four-circle diffractometer'
_diffrn_measurement_device_type 'GV1000, TitanS2'
_diffrn_measurement_method '\w scans'
_diffrn_orient_matrix_type 'CrysAlisPro convention (1999,Acta A55,543-557)'
_diffrn_orient_matrix_UB_11 -0.0767398000
_diffrn_orient_matrix_UB_12 -0.0342782000
_diffrn_orient_matrix_UB_13 0.0004085000
_diffrn_orient_matrix_UB_21 0.0362319000
_diffrn_orient_matrix_UB_22 -0.0805381000
_diffrn_orient_matrix_UB_23 0.0305050000
_diffrn_orient_matrix_UB_31 0.0084864000
_diffrn_orient_matrix_UB_32 0.0341917000
_diffrn_orient_matrix_UB_33 0.0722868000
_diffrn_radiation_monochromator mirror
_diffrn_radiation_probe x-ray
_diffrn_radiation_type 'Cu K\a'
_diffrn_radiation_wavelength 1.54184
_diffrn_reflns_av_R_equivalents 0.0421
_diffrn_reflns_av_unetI/netI 0.0235
_diffrn_reflns_Laue_measured_fraction_full 1.000
_diffrn_reflns_Laue_measured_fraction_max 0.984
_diffrn_reflns_limit_h_max 23
_diffrn_reflns_limit_h_min -22
_diffrn_reflns_limit_k_max 20
_diffrn_reflns_limit_k_min -20
_diffrn_reflns_limit_l_max 25
_diffrn_reflns_limit_l_min -21
_diffrn_reflns_number 63495
_diffrn_reflns_point_group_measured_fraction_full 1.000
_diffrn_reflns_point_group_measured_fraction_max 0.984
_diffrn_reflns_theta_full 67.684
_diffrn_reflns_theta_max 74.387
_diffrn_reflns_theta_min 2.446
_diffrn_source 'gradient vaccum rotating-anode X-ray tube'
_diffrn_source_type 'GV1000 (Cu) X-ray Source'
_exptl_absorpt_coefficient_mu 7.558
_exptl_absorpt_correction_T_max 0.544
_exptl_absorpt_correction_T_min 0.292
_exptl_absorpt_correction_type gaussian
_exptl_absorpt_process_details
;
CrysAlisPro 1.171.38.43 (Rigaku Oxford Diffraction, 2015)
Numerical absorption correction based on gaussian integration over
			a multifaceted crystal model
Empirical absorption correction using spherical harmonics,
 implemented in SCALE3 ABSPACK scaling algorithm.
;
_exptl_crystal_colour 'dark red'
_exptl_crystal_colour_modifier dark
_exptl_crystal_colour_primary red
_exptl_crystal_density_diffrn 1.347
_exptl_crystal_description plate
_exptl_crystal_F_000 2528
_exptl_crystal_size_max 0.322
_exptl_crystal_size_mid 0.159
_exptl_crystal_size_min 0.108
_refine_diff_density_max 0.622
_refine_diff_density_min -0.982
_refine_diff_density_rms 0.062
_refine_ls_extinction_method none
_refine_ls_goodness_of_fit_ref 1.042
_refine_ls_hydrogen_treatment constr
_refine_ls_matrix_type full
_refine_ls_number_parameters 645
_refine_ls_number_reflns 12096
_refine_ls_number_restraints 0
_refine_ls_restrained_S_all 1.042
_refine_ls_R_factor_all 0.0349
_refine_ls_R_factor_gt 0.0332
_refine_ls_shift/su_max 0.001
_refine_ls_shift/su_mean 0.000
_refine_ls_structure_factor_coef Fsqd
_refine_ls_weighting_details 'w=1/[\s^2^(Fo^2^)+(0.0497P)^2^+3.7939P] where P=(Fo^2^+2Fc^2^)/3'
_refine_ls_weighting_scheme calc
_refine_ls_wR_factor_gt 0.0873
_refine_ls_wR_factor_ref 0.0887
_reflns_Friedel_coverage 0.000
_reflns_number_gt 11464
_reflns_number_total 12096
_reflns_threshold_expression 'I > 2\s(I)'
_cod_data_source_file d0cc08328c2.cif
_cod_data_source_block jm203_2
_cod_depositor_comments 'Adding full bibliography for 7127856--7127859.cif.'
_cod_original_cell_volume 6008.68(11)
_cod_original_formula_sum 'C49.80 H78.60 F6 Fe2 O3.70 P5 Ru'
_cod_database_code 7127858
_shelx_shelxl_version_number 2018/3
_chemical_oxdiff_formula 'C51 H73 F6 Fe2 O4 P5 Ru1'
_shelx_space_group_comment
;
The symmetry employed for this shelxl refinement is uniquely defined
by the following loop, which should always be used as a source of
symmetry information in preference to the above space-group names.
They are only intended as comments.
;
_shelx_estimated_absorpt_t_max 0.496
_shelx_estimated_absorpt_t_min 0.195
_reflns_odcompleteness_completeness 99.99
_reflns_odcompleteness_iscentric 1
_reflns_odcompleteness_theta 66.97
_olex2_refinement_description
;
1. Fixed Uiso
 At 1.2 times of:
  All C(H) groups, All C(H,H) groups
 At 1.5 times of:
  All C(H,H,H) groups
2. Others
 Fixed Sof: O4(0.7) C51(0.7) H51A(0.7) H51B(0.7) C50(0.7) H50A(0.7) H50B(0.7)
 C49(0.7) H49A(0.7) H49B(0.7) C48(0.7) H48A(0.7) H48B(0.7)
3.a Secondary CH2 refined with riding coordinates:
 C51(H51A,H51B), C50(H50A,H50B), C49(H49A,H49B), C48(H48A,H48B)
3.b Aromatic/amide H refined with riding coordinates:
 C30(H30), C33(H33), C12(H12), C15(H15)
3.c Idealised Me refined as rotating group:
 C6(H6A,H6B,H6C), C7(H7A,H7B,H7C), C8(H8A,H8B,H8C), C9(H9A,H9B,H9C), C10(H10A,
 H10B,H10C), C37(H37A,H37B,H37C), C35(H35A,H35B,H35C), C36(H36A,H36B,H36C),
 C45(H45A,H45B,H45C), C43(H43A,H43B,H43C), C44(H44A,H44B,H44C), C41(H41A,H41B,
 H41C), C39(H39A,H39B,H39C), C40(H40A,H40B,H40C), C23(H23A,H23B,H23C), C21(H21A,
 H21B,H21C), C22(H22A,H22B,H22C), C18(H18A,H18B,H18C), C17(H17A,H17B,H17C),
 C19(H19A,H19B,H19C), C25(H25A,H25B,H25C), C26(H26A,H26B,H26C), C27(H27A,H27B,
 H27C)
;
_smtbx_masks_void_probe_radius 1.2
_smtbx_masks_void_truncation_radius 1.2
_olex2_submission_special_instructions 'No special instructions were received'
_oxdiff_exptl_absorpt_empirical_details
;
Empirical correction (ABSPACK) includes:
- Absorption correction using spherical harmonics
- Frame scaling
;
_oxdiff_exptl_absorpt_empirical_full_max 2.310
_oxdiff_exptl_absorpt_empirical_full_min 0.605

loop_
_space_group_symop_operation_xyz
'x, y, z'
'-x, y+1/2, -z+1/2'
'-x, -y, -z'
'x, -y-1/2, z-1/2'

loop_
_atom_site_label
_atom_site_type_symbol
_atom_site_fract_x
_atom_site_fract_y
_atom_site_fract_z
_atom_site_U_iso_or_equiv
_atom_site_adp_type
_atom_site_occupancy
_atom_site_site_symmetry_order
_atom_site_calc_flag
_atom_site_refinement_flags_posn
_atom_site_refinement_flags_adp
_atom_site_refinement_flags_occupancy
_atom_site_disorder_assembly
_atom_site_disorder_group
Ru1 Ru 0.22668(2) 0.12916(2) 0.43961(2) 0.02728(6) Uani 1 1 d . . . . .
Fe3 Fe 0.29278(2) 0.28980(2) 0.46865(2) 0.02728(8) Uani 1 1 d . . . . .
Fe2 Fe 0.00351(2) 0.20013(2) 0.33518(2) 0.02306(8) Uani 1 1 d . . . . .
P1 P 0.18128(3) 0.24853(3) 0.47993(3) 0.02576(11) Uani 1 1 d . . . . .
P2 P 0.12563(3) 0.21633(3) 0.37790(3) 0.02538(11) Uani 1 1 d . . . . .
P3 P 0.20140(3) 0.17621(4) 0.32154(3) 0.03166(12) Uani 1 1 d . . . . .
P4 P 0.30774(3) 0.20096(4) 0.38865(3) 0.03251(12) Uani 1 1 d . . . . .
O1 O 0.21946(10) 0.38894(11) 0.35249(9) 0.0406(4) Uani 1 1 d . . . . .
O3 O 0.01867(11) 0.03645(10) 0.28481(9) 0.0403(4) Uani 1 1 d . . . . .
O2 O -0.01008(10) 0.14574(11) 0.46848(8) 0.0382(4) Uani 1 1 d . . . . .
C1 C 0.21919(15) 0.03805(14) 0.52199(12) 0.0365(5) Uani 1 1 d . . . . .
C2 C 0.17271(14) 0.01122(13) 0.45920(12) 0.0333(5) Uani 1 1 d . . . . .
C3 C 0.21792(14) -0.00337(13) 0.41298(13) 0.0360(5) Uani 1 1 d . . . . .
C4 C 0.29255(14) 0.01307(14) 0.44839(14) 0.0407(6) Uani 1 1 d . . . . .
C5 C 0.29374(15) 0.03843(14) 0.51593(13) 0.0403(6) Uani 1 1 d . . . . .
C6 C 0.19423(18) 0.04566(17) 0.58610(14) 0.0475(6) Uani 1 1 d . . . . .
H6A H 0.234363 0.068598 0.622064 0.071 Uiso 1 1 calc R U . . .
H6B H 0.180918 -0.008323 0.600050 0.071 Uiso 1 1 calc R U . . .
H6C H 0.151009 0.081691 0.578265 0.071 Uiso 1 1 calc R U . . .
C7 C 0.09369(14) -0.01244(14) 0.45008(13) 0.0388(5) Uani 1 1 d . . . . .
H7A H 0.069829 0.025758 0.475037 0.058 Uiso 1 1 calc R U . . .
H7B H 0.091099 -0.067759 0.467631 0.058 Uiso 1 1 calc R U . . .
H7C H 0.068205 -0.010882 0.401563 0.058 Uiso 1 1 calc R U . . .
C8 C 0.19409(17) -0.04140(15) 0.34380(14) 0.0445(6) Uani 1 1 d . . . . .
H8A H 0.140872 -0.032739 0.325248 0.067 Uiso 1 1 calc R U . . .
H8B H 0.204488 -0.100051 0.347333 0.067 Uiso 1 1 calc R U . . .
H8C H 0.221308 -0.016314 0.313557 0.067 Uiso 1 1 calc R U . . .
C9 C 0.35807(17) -0.00684(18) 0.42112(18) 0.0548(7) Uani 1 1 d . . . . .
H9A H 0.349672 0.013877 0.374485 0.082 Uiso 1 1 calc R U . . .
H9B H 0.364877 -0.066107 0.421134 0.082 Uiso 1 1 calc R U . . .
H9C H 0.402491 0.018703 0.449898 0.082 Uiso 1 1 calc R U . . .
C10 C 0.36164(17) 0.04488(18) 0.57314(17) 0.0542(7) Uani 1 1 d . . . . .
H10A H 0.401731 0.069209 0.556472 0.081 Uiso 1 1 calc R U . . .
H10B H 0.376484 -0.009617 0.591366 0.081 Uiso 1 1 calc R U . . .
H10C H 0.351313 0.079286 0.609171 0.081 Uiso 1 1 calc R U . . .
C30 C -0.09891(11) 0.25916(12) 0.31673(10) 0.0251(4) Uani 1 1 d . . . . .
H30 H -0.135082 0.247659 0.341067 0.030 Uiso 1 1 calc R U . . .
C29 C -0.04240(11) 0.31966(12) 0.33634(10) 0.0248(4) Uani 1 1 d . . . . .
C33 C -0.00084(11) 0.31520(12) 0.28692(10) 0.0252(4) Uani 1 1 d . . . . .
H33 H 0.040995 0.348317 0.287164 0.030 Uiso 1 1 calc R U . . .
C32 C -0.02971(11) 0.25461(12) 0.23658(10) 0.0253(4) Uani 1 1 d . . . . .
C31 C -0.09404(12) 0.21838(12) 0.25614(10) 0.0255(4) Uani 1 1 d . . . . .
C34 C -0.03776(12) 0.38466(12) 0.39036(11) 0.0273(4) Uani 1 1 d . . . . .
C37 C -0.04475(16) 0.34915(15) 0.45797(12) 0.0377(5) Uani 1 1 d . . . . .
H37A H -0.089807 0.316033 0.450349 0.057 Uiso 1 1 calc R U . . .
H37B H -0.047400 0.393630 0.489542 0.057 Uiso 1 1 calc R U . . .
H37C H -0.001542 0.314974 0.477458 0.057 Uiso 1 1 calc R U . . .
C35 C -0.10300(14) 0.44300(15) 0.36251(13) 0.0386(5) Uani 1 1 d . . . . .
H35A H -0.099742 0.464393 0.318249 0.058 Uiso 1 1 calc R U . . .
H35B H -0.101016 0.488312 0.394423 0.058 Uiso 1 1 calc R U . . .
H35C H -0.149750 0.413435 0.357129 0.058 Uiso 1 1 calc R U . . .
C36 C 0.03462(13) 0.43177(14) 0.40148(13) 0.0368(5) Uani 1 1 d . . . . .
H36A H 0.076371 0.393954 0.415341 0.055 Uiso 1 1 calc R U . . .
H36B H 0.037181 0.472685 0.437210 0.055 Uiso 1 1 calc R U . . .
H36C H 0.036896 0.458977 0.359044 0.055 Uiso 1 1 calc R U . . .
C42 C -0.00133(12) 0.24811(13) 0.17201(11) 0.0285(4) Uani 1 1 d . . . . .
C45 C 0.06307(14) 0.30786(15) 0.17572(13) 0.0366(5) Uani 1 1 d . . . . .
H45A H 0.045868 0.363787 0.179209 0.055 Uiso 1 1 calc R U . . .
H45B H 0.081092 0.302567 0.134520 0.055 Uiso 1 1 calc R U . . .
H45C H 0.103310 0.295302 0.215789 0.055 Uiso 1 1 calc R U . . .
C43 C -0.06486(14) 0.27471(15) 0.11124(12) 0.0363(5) Uani 1 1 d . . . . .
H43A H -0.104315 0.233707 0.103208 0.054 Uiso 1 1 calc R U . . .
H43B H -0.046079 0.279989 0.070464 0.054 Uiso 1 1 calc R U . . .
H43C H -0.084541 0.327334 0.121456 0.054 Uiso 1 1 calc R U . . .
C44 C 0.02739(13) 0.16332(14) 0.15895(12) 0.0333(5) Uani 1 1 d . . . . .
H44A H 0.071554 0.150210 0.195128 0.050 Uiso 1 1 calc R U . . .
H44B H 0.039990 0.163187 0.114879 0.050 Uiso 1 1 calc R U . . .
H44C H -0.011076 0.122481 0.158510 0.050 Uiso 1 1 calc R U . . .
C38 C -0.15685(13) 0.15970(14) 0.22219(11) 0.0310(4) Uani 1 1 d . . . . .
C41 C -0.14115(14) 0.09815(15) 0.17110(13) 0.0374(5) Uani 1 1 d . . . . .
H41A H -0.130179 0.127267 0.132597 0.056 Uiso 1 1 calc R U . . .
H41B H -0.184627 0.063286 0.154635 0.056 Uiso 1 1 calc R U . . .
H41C H -0.098582 0.064394 0.193274 0.056 Uiso 1 1 calc R U . . .
C39 C -0.22222(14) 0.21399(16) 0.18572(14) 0.0402(6) Uani 1 1 d . . . . .
H39A H -0.236536 0.249628 0.219035 0.060 Uiso 1 1 calc R U . . .
H39B H -0.264304 0.179521 0.163618 0.060 Uiso 1 1 calc R U . . .
H39C H -0.207385 0.247355 0.151304 0.060 Uiso 1 1 calc R U . . .
C40 C -0.18071(15) 0.10960(16) 0.27744(13) 0.0401(5) Uani 1 1 d . . . . .
H40A H -0.138038 0.079441 0.304496 0.060 Uiso 1 1 calc R U . . .
H40B H -0.219667 0.071093 0.255732 0.060 Uiso 1 1 calc R U . . .
H40C H -0.199580 0.146456 0.307203 0.060 Uiso 1 1 calc R U . . .
C47 C 0.01455(13) 0.10086(14) 0.30499(11) 0.0303(4) Uani 1 1 d . . . . .
C46 C -0.00443(12) 0.16726(13) 0.41640(12) 0.0301(4) Uani 1 1 d . . . . .
C13 C 0.32622(12) 0.32894(14) 0.57445(12) 0.0320(5) Uani 1 1 d . . . . .
C12 C 0.37726(12) 0.26937(15) 0.56037(12) 0.0333(5) Uani 1 1 d . . . . .
H12 H 0.386612 0.217591 0.581835 0.040 Uiso 1 1 calc R U . . .
C11 C 0.41160(12) 0.29872(15) 0.51005(13) 0.0355(5) Uani 1 1 d . . . . .
C15 C 0.37858(13) 0.37519(15) 0.48964(13) 0.0353(5) Uani 1 1 d . . . . .
H15 H 0.388952 0.408025 0.454577 0.042 Uiso 1 1 calc R U . . .
C14 C 0.32693(12) 0.39685(14) 0.52918(12) 0.0320(5) Uani 1 1 d . . . . .
C20 C 0.29683(13) 0.31929(16) 0.63827(12) 0.0361(5) Uani 1 1 d . . . . .
C23 C 0.22334(14) 0.36159(17) 0.63685(13) 0.0398(5) Uani 1 1 d . . . . .
H23A H 0.228821 0.420572 0.631998 0.060 Uiso 1 1 calc R U . . .
H23B H 0.209327 0.350241 0.679363 0.060 Uiso 1 1 calc R U . . .
H23C H 0.184819 0.341034 0.598262 0.060 Uiso 1 1 calc R U . . .
C21 C 0.35644(16) 0.35285(19) 0.69892(14) 0.0473(6) Uani 1 1 d . . . . .
H21A H 0.403067 0.323659 0.702380 0.071 Uiso 1 1 calc R U . . .
H21B H 0.340479 0.345160 0.740972 0.071 Uiso 1 1 calc R U . . .
H21C H 0.363763 0.411120 0.692030 0.071 Uiso 1 1 calc R U . . .
C22 C 0.28633(16) 0.22888(17) 0.65273(14) 0.0435(6) Uani 1 1 d . . . . .
H22A H 0.254077 0.203405 0.612335 0.065 Uiso 1 1 calc R U . . .
H22B H 0.263648 0.223967 0.691186 0.065 Uiso 1 1 calc R U . . .
H22C H 0.334543 0.201482 0.663894 0.065 Uiso 1 1 calc R U . . .
C16 C 0.48175(13) 0.26724(18) 0.49301(15) 0.0439(6) Uani 1 1 d . . . . .
C18 C 0.48766(16) 0.17448(19) 0.49631(18) 0.0547(7) Uani 1 1 d . . . . .
H18A H 0.489100 0.156085 0.542583 0.082 Uiso 1 1 calc R U . . .
H18B H 0.533017 0.157290 0.484231 0.082 Uiso 1 1 calc R U . . .
H18C H 0.444643 0.150473 0.464231 0.082 Uiso 1 1 calc R U . . .
C17 C 0.54573(15) 0.3024(2) 0.54871(19) 0.0581(8) Uani 1 1 d . . . . .
H17A H 0.541863 0.361992 0.548937 0.087 Uiso 1 1 calc R U . . .
H17B H 0.593001 0.286707 0.539604 0.087 Uiso 1 1 calc R U . . .
H17C H 0.543158 0.280906 0.593132 0.087 Uiso 1 1 calc R U . . .
C19 C 0.48796(17) 0.2976(2) 0.42365(18) 0.0618(9) Uani 1 1 d . . . . .
H19A H 0.444480 0.279842 0.388527 0.093 Uiso 1 1 calc R U . . .
H19B H 0.532803 0.275131 0.413762 0.093 Uiso 1 1 calc R U . . .
H19C H 0.490599 0.357281 0.424072 0.093 Uiso 1 1 calc R U . . .
C24 C 0.29430(13) 0.48387(14) 0.52435(13) 0.0365(5) Uani 1 1 d . . . . .
C25 C 0.32353(17) 0.52797(16) 0.59251(15) 0.0497(7) Uani 1 1 d . . . . .
H25A H 0.301592 0.503594 0.626987 0.074 Uiso 1 1 calc R U . . .
H25B H 0.310138 0.585830 0.587157 0.074 Uiso 1 1 calc R U . . .
H25C H 0.377520 0.522674 0.606927 0.074 Uiso 1 1 calc R U . . .
C26 C 0.20914(13) 0.48660(15) 0.50278(13) 0.0364(5) Uani 1 1 d . . . . .
H26A H 0.191882 0.471368 0.454683 0.055 Uiso 1 1 calc R U . . .
H26B H 0.192215 0.541909 0.509278 0.055 Uiso 1 1 calc R U . . .
H26C H 0.189118 0.448267 0.530646 0.055 Uiso 1 1 calc R U . . .
C27 C 0.32116(15) 0.53423(16) 0.47127(16) 0.0457(6) Uani 1 1 d . . . . .
H27A H 0.375230 0.538768 0.485122 0.069 Uiso 1 1 calc R U . . .
H27B H 0.299180 0.588830 0.468007 0.069 Uiso 1 1 calc R U . . .
H27C H 0.306181 0.507185 0.426847 0.069 Uiso 1 1 calc R U . . .
C28 C 0.24600(12) 0.34672(14) 0.39743(12) 0.0322(5) Uani 1 1 d . . . . .
P5 P -0.25313(3) 0.21545(4) 0.45112(3) 0.03457(13) Uani 1 1 d . . . . .
F1 F -0.21533(10) 0.29193(10) 0.49577(9) 0.0539(4) Uani 1 1 d . . . . .
F2 F -0.28906(11) 0.13942(11) 0.40637(11) 0.0614(5) Uani 1 1 d . . . . .
F3 F -0.33182(9) 0.25594(12) 0.44311(11) 0.0615(5) Uani 1 1 d . . . . .
F4 F -0.17270(9) 0.17668(11) 0.45730(10) 0.0590(5) Uani 1 1 d . . . . .
F5 F -0.24491(9) 0.26193(11) 0.38418(8) 0.0511(4) Uani 1 1 d . . . . .
F6 F -0.25797(15) 0.16964(12) 0.51837(11) 0.0775(6) Uani 1 1 d . . . . .
O4 O 0.4952(3) 0.1531(4) 0.6953(3) 0.1134(18) Uani 0.7 1 d . . P . .
C51 C 0.5509(4) 0.0954(6) 0.6985(6) 0.128(3) Uani 0.7 1 d . . P . .
H51A H 0.548929 0.073149 0.652682 0.153 Uiso 0.7 1 calc R U P . .
H51B H 0.545964 0.049861 0.729076 0.153 Uiso 0.7 1 calc R U P . .
C50 C 0.6192(4) 0.1395(6) 0.7250(4) 0.106(3) Uani 0.7 1 d . . P . .
H50A H 0.657072 0.103600 0.753911 0.128 Uiso 0.7 1 calc R U P . .
H50B H 0.638817 0.161229 0.687513 0.128 Uiso 0.7 1 calc R U P . .
C49 C 0.6013(5) 0.2003(6) 0.7619(5) 0.129(3) Uani 0.7 1 d . . P . .
H49A H 0.619695 0.188102 0.811025 0.155 Uiso 0.7 1 calc R U P . .
H49B H 0.624476 0.251709 0.752171 0.155 Uiso 0.7 1 calc R U P . .
C48 C 0.5294(5) 0.2085(7) 0.7464(4) 0.138(4) Uani 0.7 1 d . . P . .
H48A H 0.516146 0.264843 0.730480 0.166 Uiso 0.7 1 calc R U P . .
H48B H 0.511127 0.199055 0.787537 0.166 Uiso 0.7 1 calc R U P . .

loop_
_atom_site_aniso_label
_atom_site_aniso_U_11
_atom_site_aniso_U_22
_atom_site_aniso_U_33
_atom_site_aniso_U_23
_atom_site_aniso_U_13
_atom_site_aniso_U_12
Ru1 0.03220(9) 0.02236(9) 0.02754(9) 0.00323(6) 0.00799(7) 0.00449(6)
Fe3 0.02591(16) 0.02615(17) 0.03066(18) 0.00454(13) 0.00877(13) 0.00234(12)
Fe2 0.02948(16) 0.01960(15) 0.02084(16) 0.00030(11) 0.00772(12) 0.00084(12)
P1 0.0278(2) 0.0241(2) 0.0260(3) -0.00003(19) 0.00802(19) 0.00065(19)
P2 0.0284(2) 0.0235(2) 0.0249(2) 0.00151(19) 0.0080(2) 0.00243(19)
P3 0.0369(3) 0.0339(3) 0.0262(3) 0.0008(2) 0.0116(2) 0.0066(2)
P4 0.0317(3) 0.0349(3) 0.0335(3) 0.0032(2) 0.0130(2) 0.0062(2)
O1 0.0479(10) 0.0331(8) 0.0386(9) 0.0088(7) 0.0071(8) -0.0002(7)
O3 0.0603(11) 0.0245(8) 0.0332(9) -0.0037(7) 0.0062(8) 0.0068(7)
O2 0.0531(10) 0.0357(8) 0.0309(9) 0.0080(7) 0.0201(7) 0.0066(7)
C1 0.0516(14) 0.0226(10) 0.0345(12) 0.0101(9) 0.0092(10) 0.0018(9)
C2 0.0443(12) 0.0169(9) 0.0383(12) 0.0051(8) 0.0098(10) 0.0024(8)
C3 0.0480(13) 0.0210(10) 0.0394(13) 0.0033(9) 0.0113(10) 0.0066(9)
C4 0.0440(13) 0.0252(11) 0.0531(15) 0.0078(10) 0.0127(11) 0.0124(10)
C5 0.0479(14) 0.0250(11) 0.0430(14) 0.0123(10) 0.0020(11) 0.0078(10)
C6 0.0710(18) 0.0354(13) 0.0365(13) 0.0050(11) 0.0145(13) -0.0065(12)
C7 0.0476(13) 0.0268(11) 0.0422(13) 0.0066(10) 0.0114(11) 0.0001(10)
C8 0.0614(16) 0.0285(12) 0.0445(14) -0.0059(10) 0.0151(12) 0.0050(11)
C9 0.0497(16) 0.0395(14) 0.078(2) 0.0008(14) 0.0208(15) 0.0170(12)
C10 0.0520(16) 0.0393(14) 0.0612(18) 0.0138(13) -0.0050(14) 0.0020(12)
C30 0.0273(10) 0.0234(9) 0.0250(10) -0.0001(8) 0.0074(8) 0.0007(8)
C29 0.0298(10) 0.0190(9) 0.0254(10) -0.0003(8) 0.0066(8) 0.0023(7)
C33 0.0298(10) 0.0204(9) 0.0256(10) 0.0028(8) 0.0076(8) 0.0017(8)
C32 0.0321(10) 0.0222(9) 0.0220(10) 0.0033(8) 0.0074(8) 0.0027(8)
C31 0.0299(10) 0.0235(9) 0.0224(10) 0.0011(8) 0.0055(8) 0.0011(8)
C34 0.0337(11) 0.0215(9) 0.0274(10) -0.0028(8) 0.0089(8) 0.0025(8)
C37 0.0579(15) 0.0302(11) 0.0272(11) -0.0053(9) 0.0147(10) -0.0034(10)
C35 0.0425(13) 0.0324(12) 0.0399(13) -0.0059(10) 0.0083(10) 0.0105(10)
C36 0.0408(12) 0.0268(11) 0.0437(13) -0.0101(10) 0.0125(10) -0.0048(9)
C42 0.0377(11) 0.0271(10) 0.0227(10) 0.0011(8) 0.0110(8) 0.0032(8)
C45 0.0461(13) 0.0357(12) 0.0331(12) 0.0018(10) 0.0198(10) -0.0033(10)
C43 0.0475(13) 0.0379(12) 0.0244(11) 0.0062(9) 0.0107(10) 0.0069(10)
C44 0.0418(12) 0.0326(12) 0.0277(11) -0.0021(9) 0.0131(9) 0.0055(9)
C38 0.0353(11) 0.0290(11) 0.0280(11) -0.0048(9) 0.0067(9) -0.0046(9)
C41 0.0446(13) 0.0324(12) 0.0341(12) -0.0097(10) 0.0080(10) -0.0043(10)
C39 0.0332(12) 0.0387(13) 0.0445(14) -0.0069(11) 0.0021(10) -0.0019(10)
C40 0.0471(14) 0.0368(12) 0.0380(13) -0.0058(10) 0.0138(11) -0.0158(10)
C47 0.0389(11) 0.0287(11) 0.0224(10) 0.0025(8) 0.0058(8) 0.0015(9)
C46 0.0348(11) 0.0232(10) 0.0329(12) 0.0000(9) 0.0096(9) 0.0019(8)
C13 0.0281(10) 0.0341(11) 0.0320(11) 0.0006(9) 0.0041(9) -0.0010(9)
C12 0.0282(10) 0.0347(11) 0.0351(12) 0.0047(9) 0.0043(9) 0.0017(9)
C11 0.0244(10) 0.0367(12) 0.0452(14) 0.0076(10) 0.0083(9) 0.0007(9)
C15 0.0283(11) 0.0367(12) 0.0415(13) 0.0067(10) 0.0098(9) -0.0036(9)
C14 0.0271(10) 0.0310(11) 0.0362(12) 0.0001(9) 0.0045(9) -0.0042(8)
C20 0.0379(12) 0.0390(12) 0.0303(12) 0.0004(10) 0.0064(9) -0.0018(10)
C23 0.0403(13) 0.0492(14) 0.0319(12) -0.0028(10) 0.0128(10) 0.0028(11)
C21 0.0515(15) 0.0524(16) 0.0332(13) -0.0002(12) 0.0017(11) -0.0044(12)
C22 0.0487(14) 0.0466(14) 0.0367(13) 0.0071(11) 0.0137(11) -0.0020(11)
C16 0.0284(11) 0.0521(15) 0.0540(16) 0.0105(12) 0.0157(11) 0.0071(10)
C18 0.0368(14) 0.0537(17) 0.074(2) 0.0024(15) 0.0150(13) 0.0146(12)
C17 0.0283(13) 0.070(2) 0.075(2) 0.0097(17) 0.0109(13) -0.0010(12)
C19 0.0387(15) 0.087(2) 0.068(2) 0.0211(18) 0.0277(14) 0.0164(15)
C24 0.0347(11) 0.0284(11) 0.0443(13) 0.0027(10) 0.0059(10) -0.0016(9)
C25 0.0533(16) 0.0325(13) 0.0545(17) -0.0057(12) -0.0026(13) -0.0044(11)
C26 0.0350(12) 0.0327(12) 0.0409(13) 0.0001(10) 0.0087(10) 0.0033(9)
C27 0.0402(13) 0.0332(12) 0.0643(18) 0.0102(12) 0.0139(12) -0.0027(10)
C28 0.0326(11) 0.0289(11) 0.0364(12) 0.0020(9) 0.0113(9) -0.0012(9)
P5 0.0368(3) 0.0287(3) 0.0385(3) 0.0023(2) 0.0101(2) 0.0052(2)
F1 0.0597(10) 0.0397(8) 0.0560(10) -0.0105(7) 0.0025(8) 0.0058(7)
F2 0.0613(11) 0.0457(9) 0.0747(12) -0.0154(9) 0.0124(9) -0.0123(8)
F3 0.0367(8) 0.0635(11) 0.0899(14) -0.0002(10) 0.0263(8) 0.0091(8)
F4 0.0469(9) 0.0497(9) 0.0737(12) -0.0059(8) 0.0026(8) 0.0210(7)
F5 0.0574(9) 0.0526(9) 0.0473(9) 0.0114(7) 0.0207(7) 0.0075(7)
F6 0.133(2) 0.0510(11) 0.0596(12) 0.0175(9) 0.0446(12) 0.0089(12)
O4 0.072(3) 0.159(5) 0.102(4) -0.039(4) 0.009(2) 0.022(3)
C51 0.073(4) 0.136(7) 0.175(9) -0.030(7) 0.032(5) 0.022(5)
C50 0.064(4) 0.145(7) 0.097(5) -0.014(5) -0.006(3) 0.009(4)
C49 0.091(5) 0.153(9) 0.119(7) -0.045(6) -0.019(5) 0.003(5)
C48 0.125(7) 0.191(11) 0.089(5) -0.049(6) 0.010(5) 0.054(7)

loop_
_atom_type_symbol
_atom_type_description
_atom_type_scat_dispersion_real
_atom_type_scat_dispersion_imag
_atom_type_scat_source
C C 0.0181 0.0091 'International Tables Vol C Tables 4.2.6.8 and 6.1.1.4'
H H 0.0000 0.0000 'International Tables Vol C Tables 4.2.6.8 and 6.1.1.4'
F F 0.0727 0.0534 'International Tables Vol C Tables 4.2.6.8 and 6.1.1.4'
Fe Fe -1.1336 3.1974 'International Tables Vol C Tables 4.2.6.8 and 6.1.1.4'
O O 0.0492 0.0322 'International Tables Vol C Tables 4.2.6.8 and 6.1.1.4'
P P 0.2955 0.4335 'International Tables Vol C Tables 4.2.6.8 and 6.1.1.4'
Ru Ru 0.0552 3.2960 'International Tables Vol C Tables 4.2.6.8 and 6.1.1.4'

loop_
_exptl_crystal_face_index_h
_exptl_crystal_face_index_k
_exptl_crystal_face_index_l
_exptl_crystal_face_perp_dist
-2 10 4 0.0489
-2 10 -2 0.0582
0 -10 6 0.0509
-1 -8 9 0.0457
2 -6 -11 0.1871
12 0 1 0.0248
-12 0 0 0.0724
5 3 10 0.0473
6 -4 -12 0.1897
12 -1 -3 0.0717
-5 -10 1 0.1156
5 -7 -10 0.1598
7 8 -7 0.1226
10 5 -1 0.0283

loop_
_geom_angle_atom_site_label_1
_geom_angle_atom_site_label_2
_geom_angle_atom_site_label_3
_geom_angle
_geom_angle_site_symmetry_1
_geom_angle_site_symmetry_3
_geom_angle_publ_flag
P1 Ru1 Fe3 49.370(14) . . ?
P1 Ru1 P2 52.754(18) . . ?
P1 Ru1 P3 94.600(19) . . ?
P2 Ru1 Fe3 78.907(15) . . ?
P2 Ru1 P3 51.709(18) . . ?
P3 Ru1 Fe3 83.129(17) . . ?
P4 Ru1 Fe3 49.308(16) . . ?
P4 Ru1 P1 93.67(2) . . ?
P4 Ru1 P2 88.907(19) . . ?
P4 Ru1 P3 53.05(2) . . ?
C1 Ru1 Fe3 123.26(6) . . ?
C1 Ru1 P1 101.33(7) . . ?
C1 Ru1 P2 125.36(7) . . ?
C1 Ru1 P3 153.51(7) . . ?
C1 Ru1 P4 144.88(7) . . ?
C1 Ru1 C5 36.53(10) . . ?
C2 Ru1 Fe3 157.64(6) . . ?
C2 Ru1 P1 115.71(6) . . ?
C2 Ru1 P2 105.63(6) . . ?
C2 Ru1 P3 117.18(6) . . ?
C2 Ru1 P4 150.41(6) . . ?
C2 Ru1 C1 36.48(9) . . ?
C2 Ru1 C5 61.03(9) . . ?
C3 Ru1 Fe3 158.73(7) . . ?
C3 Ru1 P1 151.57(7) . . ?
C3 Ru1 P2 116.37(7) . . ?
C3 Ru1 P3 94.90(7) . . ?
C3 Ru1 P4 113.36(7) . . ?
C3 Ru1 C1 61.59(9) . . ?
C3 Ru1 C2 37.09(9) . . ?
C3 Ru1 C4 37.02(10) . . ?
C3 Ru1 C5 61.61(9) . . ?
C4 Ru1 Fe3 123.75(7) . . ?
C4 Ru1 P1 155.73(7) . . ?
C4 Ru1 P2 150.60(7) . . ?
C4 Ru1 P3 108.16(7) . . ?
C4 Ru1 P4 93.41(7) . . ?
C4 Ru1 C1 61.22(10) . . ?
C4 Ru1 C2 61.37(9) . . ?
C4 Ru1 C5 36.71(10) . . ?
C5 Ru1 Fe3 108.72(7) . . ?
C5 Ru1 P1 119.29(7) . . ?
C5 Ru1 P2 161.75(7) . . ?
C5 Ru1 P3 143.91(7) . . ?
C5 Ru1 P4 108.73(7) . . ?
P1 Fe3 Ru1 52.599(15) . . ?
P4 Fe3 Ru1 52.415(17) . . ?
P4 Fe3 P1 99.44(2) . . ?
C13 Fe3 Ru1 117.99(6) . . ?
C13 Fe3 P1 91.81(6) . . ?
C13 Fe3 P4 147.75(6) . . ?
C12 Fe3 Ru1 102.52(7) . . ?
C12 Fe3 P1 111.21(7) . . ?
C12 Fe3 P4 109.14(7) . . ?
C12 Fe3 C13 39.01(9) . . ?
C12 Fe3 C11 38.42(9) . . ?
C12 Fe3 C14 65.33(9) . . ?
C11 Fe3 Ru1 118.70(7) . . ?
C11 Fe3 P1 149.40(7) . . ?
C11 Fe3 P4 91.32(7) . . ?
C11 Fe3 C13 65.57(9) . . ?
C15 Fe3 Ru1 156.02(7) . . ?
C15 Fe3 P1 149.38(7) . . ?
C15 Fe3 P4 110.70(7) . . ?
C15 Fe3 C13 65.54(9) . . ?
C15 Fe3 C12 64.43(9) . . ?
C15 Fe3 C11 38.68(9) . . ?
C15 Fe3 C14 39.87(9) . . ?
C14 Fe3 Ru1 155.20(7) . . ?
C14 Fe3 P1 109.67(6) . . ?
C14 Fe3 P4 150.45(7) . . ?
C14 Fe3 C13 39.07(9) . . ?
C14 Fe3 C11 66.14(9) . . ?
C28 Fe3 Ru1 102.52(8) . . ?
C28 Fe3 P1 87.84(8) . . ?
C28 Fe3 P4 82.92(8) . . ?
C28 Fe3 C13 127.92(10) . . ?
C28 Fe3 C12 154.54(10) . . ?
C28 Fe3 C11 122.07(10) . . ?
C28 Fe3 C15 90.50(10) . . ?
C28 Fe3 C14 92.92(10) . . ?
C30 Fe2 P2 144.05(6) . . ?
C30 Fe2 C29 39.46(8) . . ?
C30 Fe2 C33 65.02(8) . . ?
C30 Fe2 C32 66.51(8) . . ?
C30 Fe2 C31 39.43(8) . . ?
C29 Fe2 P2 104.96(6) . . ?
C33 Fe2 P2 89.45(6) . . ?
C33 Fe2 C29 38.81(8) . . ?
C33 Fe2 C32 39.28(8) . . ?
C33 Fe2 C31 66.38(8) . . ?
C32 Fe2 P2 109.90(6) . . ?
C32 Fe2 C29 66.71(8) . . ?
C31 Fe2 P2 150.57(6) . . ?
C31 Fe2 C29 67.03(8) . . ?
C31 Fe2 C32 40.68(8) . . ?
C47 Fe2 P2 92.72(8) . . ?
C47 Fe2 C30 123.00(9) . . ?
C47 Fe2 C29 158.04(9) . . ?
C47 Fe2 C33 130.82(9) . . ?
C47 Fe2 C32 95.29(9) . . ?
C47 Fe2 C31 91.17(9) . . ?
C47 Fe2 C46 94.95(10) . . ?
C46 Fe2 P2 89.48(7) . . ?
C46 Fe2 C30 91.20(9) . . ?
C46 Fe2 C29 98.09(9) . . ?
C46 Fe2 C33 134.21(9) . . ?
C46 Fe2 C32 157.56(9) . . ?
C46 Fe2 C31 119.22(9) . . ?
Fe3 P1 Ru1 78.031(19) . . ?
P2 P1 Ru1 65.70(2) . . ?
P2 P1 Fe3 102.26(3) . . ?
Fe2 P2 Ru1 135.01(2) . . ?
P1 P2 Ru1 61.55(2) . . ?
P1 P2 Fe2 127.13(3) . . ?
P3 P2 Ru1 64.18(2) . . ?
P3 P2 Fe2 120.18(3) . . ?
P3 P2 P1 111.67(3) . . ?
P2 P3 Ru1 64.11(2) . . ?
P2 P3 P4 103.52(3) . . ?
P4 P3 Ru1 61.19(2) . . ?
Fe3 P4 Ru1 78.28(2) . . ?
P3 P4 Ru1 65.76(2) . . ?
P3 P4 Fe3 108.53(3) . . ?
C2 C1 Ru1 71.34(13) . . ?
C2 C1 C5 108.3(2) . . ?
C2 C1 C6 123.6(2) . . ?
C5 C1 Ru1 72.08(13) . . ?
C5 C1 C6 126.8(2) . . ?
C6 C1 Ru1 132.55(17) . . ?
C1 C2 Ru1 72.17(13) . . ?
C1 C2 C3 108.2(2) . . ?
C1 C2 C7 123.7(2) . . ?
C3 C2 Ru1 70.47(13) . . ?
C3 C2 C7 127.1(2) . . ?
C7 C2 Ru1 132.15(16) . . ?
C2 C3 Ru1 72.45(13) . . ?
C2 C3 C8 126.8(2) . . ?
C4 C3 Ru1 72.00(13) . . ?
C4 C3 C2 107.5(2) . . ?
C4 C3 C8 125.1(2) . . ?
C8 C3 Ru1 128.16(17) . . ?
C3 C4 Ru1 70.99(13) . . ?
C3 C4 C5 108.5(2) . . ?
C3 C4 C9 123.9(3) . . ?
C5 C4 Ru1 72.89(13) . . ?
C5 C4 C9 126.9(3) . . ?
C9 C4 Ru1 129.44(19) . . ?
C1 C5 Ru1 71.39(13) . . ?
C1 C5 C10 126.1(3) . . ?
C4 C5 Ru1 70.40(13) . . ?
C4 C5 C1 107.5(2) . . ?
C4 C5 C10 125.0(3) . . ?
C10 C5 Ru1 134.10(18) . . ?
C1 C6 H6A 109.5 . . ?
C1 C6 H6B 109.5 . . ?
C1 C6 H6C 109.5 . . ?
H6A C6 H6B 109.5 . . ?
H6A C6 H6C 109.5 . . ?
H6B C6 H6C 109.5 . . ?
C2 C7 H7A 109.5 . . ?
C2 C7 H7B 109.5 . . ?
C2 C7 H7C 109.5 . . ?
H7A C7 H7B 109.5 . . ?
H7A C7 H7C 109.5 . . ?
H7B C7 H7C 109.5 . . ?
C3 C8 H8A 109.5 . . ?
C3 C8 H8B 109.5 . . ?
C3 C8 H8C 109.5 . . ?
H8A C8 H8B 109.5 . . ?
H8A C8 H8C 109.5 . . ?
H8B C8 H8C 109.5 . . ?
C4 C9 H9A 109.5 . . ?
C4 C9 H9B 109.5 . . ?
C4 C9 H9C 109.5 . . ?
H9A C9 H9B 109.5 . . ?
H9A C9 H9C 109.5 . . ?
H9B C9 H9C 109.5 . . ?
C5 C10 H10A 109.5 . . ?
C5 C10 H10B 109.5 . . ?
C5 C10 H10C 109.5 . . ?
H10A C10 H10B 109.5 . . ?
H10A C10 H10C 109.5 . . ?
H10B C10 H10C 109.5 . . ?
Fe2 C30 H30 123.5 . . ?
C29 C30 Fe2 72.19(12) . . ?
C29 C30 H30 124.3 . . ?
C31 C30 Fe2 71.53(12) . . ?
C31 C30 H30 124.3 . . ?
C31 C30 C29 111.35(18) . . ?
C30 C29 Fe2 68.35(11) . . ?
C30 C29 C34 126.40(19) . . ?
C33 C29 Fe2 69.69(11) . . ?
C33 C29 C30 105.32(18) . . ?
C33 C29 C34 127.36(19) . . ?
C34 C29 Fe2 134.52(15) . . ?
Fe2 C33 H33 124.8 . . ?
C29 C33 Fe2 71.50(11) . . ?
C29 C33 H33 124.2 . . ?
C29 C33 C32 111.52(18) . . ?
C32 C33 Fe2 71.03(11) . . ?
C32 C33 H33 124.2 . . ?
C33 C32 Fe2 69.69(11) . . ?
C33 C32 C31 105.84(17) . . ?
C33 C32 C42 120.59(18) . . ?
C31 C32 Fe2 69.22(11) . . ?
C31 C32 C42 132.68(19) . . ?
C42 C32 Fe2 133.56(14) . . ?
C30 C31 Fe2 69.04(11) . . ?
C30 C31 C32 105.97(17) . . ?
C30 C31 C38 118.30(18) . . ?
C32 C31 Fe2 70.10(11) . . ?
C32 C31 C38 135.13(19) . . ?
C38 C31 Fe2 131.46(15) . . ?
C29 C34 C37 112.31(18) . . ?
C29 C34 C35 105.97(18) . . ?
C29 C34 C36 110.56(18) . . ?
C37 C34 C35 109.2(2) . . ?
C36 C34 C37 109.5(2) . . ?
C36 C34 C35 109.23(19) . . ?
C34 C37 H37A 109.5 . . ?
C34 C37 H37B 109.5 . . ?
C34 C37 H37C 109.5 . . ?
H37A C37 H37B 109.5 . . ?
H37A C37 H37C 109.5 . . ?
H37B C37 H37C 109.5 . . ?
C34 C35 H35A 109.5 . . ?
C34 C35 H35B 109.5 . . ?
C34 C35 H35C 109.5 . . ?
H35A C35 H35B 109.5 . . ?
H35A C35 H35C 109.5 . . ?
H35B C35 H35C 109.5 . . ?
C34 C36 H36A 109.5 . . ?
C34 C36 H36B 109.5 . . ?
C34 C36 H36C 109.5 . . ?
H36A C36 H36B 109.5 . . ?
H36A C36 H36C 109.5 . . ?
H36B C36 H36C 109.5 . . ?
C32 C42 C45 110.31(18) . . ?
C32 C42 C43 107.55(18) . . ?
C32 C42 C44 114.83(18) . . ?
C45 C42 C43 107.05(19) . . ?
C44 C42 C45 106.42(19) . . ?
C44 C42 C43 110.43(19) . . ?
C42 C45 H45A 109.5 . . ?
C42 C45 H45B 109.5 . . ?
C42 C45 H45C 109.5 . . ?
H45A C45 H45B 109.5 . . ?
H45A C45 H45C 109.5 . . ?
H45B C45 H45C 109.5 . . ?
C42 C43 H43A 109.5 . . ?
C42 C43 H43B 109.5 . . ?
C42 C43 H43C 109.5 . . ?
H43A C43 H43B 109.5 . . ?
H43A C43 H43C 109.5 . . ?
H43B C43 H43C 109.5 . . ?
C42 C44 H44A 109.5 . . ?
C42 C44 H44B 109.5 . . ?
C42 C44 H44C 109.5 . . ?
H44A C44 H44B 109.5 . . ?
H44A C44 H44C 109.5 . . ?
H44B C44 H44C 109.5 . . ?
C31 C38 C39 106.01(18) . . ?
C31 C38 C40 109.51(18) . . ?
C41 C38 C31 117.55(19) . . ?
C41 C38 C39 108.64(19) . . ?
C41 C38 C40 106.32(19) . . ?
C39 C38 C40 108.6(2) . . ?
C38 C41 H41A 109.5 . . ?
C38 C41 H41B 109.5 . . ?
C38 C41 H41C 109.5 . . ?
H41A C41 H41B 109.5 . . ?
H41A C41 H41C 109.5 . . ?
H41B C41 H41C 109.5 . . ?
C38 C39 H39A 109.5 . . ?
C38 C39 H39B 109.5 . . ?
C38 C39 H39C 109.5 . . ?
H39A C39 H39B 109.5 . . ?
H39A C39 H39C 109.5 . . ?
H39B C39 H39C 109.5 . . ?
C38 C40 H40A 109.5 . . ?
C38 C40 H40B 109.5 . . ?
C38 C40 H40C 109.5 . . ?
H40A C40 H40B 109.5 . . ?
H40A C40 H40C 109.5 . . ?
H40B C40 H40C 109.5 . . ?
O3 C47 Fe2 177.3(2) . . ?
O2 C46 Fe2 179.4(2) . . ?
C12 C13 Fe3 69.20(13) . . ?
C12 C13 C14 106.5(2) . . ?
C12 C13 C20 119.4(2) . . ?
C14 C13 Fe3 69.30(13) . . ?
C14 C13 C20 132.6(2) . . ?
C20 C13 Fe3 136.60(16) . . ?
Fe3 C12 H12 123.3 . . ?
C13 C12 Fe3 71.78(13) . . ?
C13 C12 H12 124.7 . . ?
C11 C12 Fe3 71.86(13) . . ?
C11 C12 C13 110.7(2) . . ?
C11 C12 H12 124.7 . . ?
C12 C11 Fe3 69.72(13) . . ?
C12 C11 C16 128.1(2) . . ?
C15 C11 Fe3 67.55(13) . . ?
C15 C11 C12 105.6(2) . . ?
C15 C11 C16 124.8(2) . . ?
C16 C11 Fe3 137.8(2) . . ?
Fe3 C15 H15 121.1 . . ?
C11 C15 Fe3 73.77(14) . . ?
C11 C15 H15 124.5 . . ?
C11 C15 C14 111.0(2) . . ?
C14 C15 Fe3 72.17(13) . . ?
C14 C15 H15 124.5 . . ?
C13 C14 Fe3 71.62(13) . . ?
C13 C14 C24 133.3(2) . . ?
C15 C14 Fe3 67.96(13) . . ?
C15 C14 C13 106.1(2) . . ?
C15 C14 C24 119.9(2) . . ?
C24 C14 Fe3 131.58(16) . . ?
C13 C20 C21 107.3(2) . . ?
C23 C20 C13 116.4(2) . . ?
C23 C20 C21 108.5(2) . . ?
C23 C20 C22 106.5(2) . . ?
C22 C20 C13 110.5(2) . . ?
C22 C20 C21 107.1(2) . . ?
C20 C23 H23A 109.5 . . ?
C20 C23 H23B 109.5 . . ?
C20 C23 H23C 109.5 . . ?
H23A C23 H23B 109.5 . . ?
H23A C23 H23C 109.5 . . ?
H23B C23 H23C 109.5 . . ?
C20 C21 H21A 109.5 . . ?
C20 C21 H21B 109.5 . . ?
C20 C21 H21C 109.5 . . ?
H21A C21 H21B 109.5 . . ?
H21A C21 H21C 109.5 . . ?
H21B C21 H21C 109.5 . . ?
C20 C22 H22A 109.5 . . ?
C20 C22 H22B 109.5 . . ?
C20 C22 H22C 109.5 . . ?
H22A C22 H22B 109.5 . . ?
H22A C22 H22C 109.5 . . ?
H22B C22 H22C 109.5 . . ?
C11 C16 C17 105.0(2) . . ?
C18 C16 C11 112.6(2) . . ?
C18 C16 C17 107.9(2) . . ?
C19 C16 C11 111.6(2) . . ?
C19 C16 C18 110.2(3) . . ?
C19 C16 C17 109.4(3) . . ?
C16 C18 H18A 109.5 . . ?
C16 C18 H18B 109.5 . . ?
C16 C18 H18C 109.5 . . ?
H18A C18 H18B 109.5 . . ?
H18A C18 H18C 109.5 . . ?
H18B C18 H18C 109.5 . . ?
C16 C17 H17A 109.5 . . ?
C16 C17 H17B 109.5 . . ?
C16 C17 H17C 109.5 . . ?
H17A C17 H17B 109.5 . . ?
H17A C17 H17C 109.5 . . ?
H17B C17 H17C 109.5 . . ?
C16 C19 H19A 109.5 . . ?
C16 C19 H19B 109.5 . . ?
C16 C19 H19C 109.5 . . ?
H19A C19 H19B 109.5 . . ?
H19A C19 H19C 109.5 . . ?
H19B C19 H19C 109.5 . . ?
C25 C24 C14 109.5(2) . . ?
C25 C24 C26 110.5(2) . . ?
C25 C24 C27 105.9(2) . . ?
C26 C24 C14 114.03(19) . . ?
C27 C24 C14 110.3(2) . . ?
C27 C24 C26 106.3(2) . . ?
C24 C25 H25A 109.5 . . ?
C24 C25 H25B 109.5 . . ?
C24 C25 H25C 109.5 . . ?
H25A C25 H25B 109.5 . . ?
H25A C25 H25C 109.5 . . ?
H25B C25 H25C 109.5 . . ?
C24 C26 H26A 109.5 . . ?
C24 C26 H26B 109.5 . . ?
C24 C26 H26C 109.5 . . ?
H26A C26 H26B 109.5 . . ?
H26A C26 H26C 109.5 . . ?
H26B C26 H26C 109.5 . . ?
C24 C27 H27A 109.5 . . ?
C24 C27 H27B 109.5 . . ?
C24 C27 H27C 109.5 . . ?
H27A C27 H27B 109.5 . . ?
H27A C27 H27C 109.5 . . ?
H27B C27 H27C 109.5 . . ?
O1 C28 Fe3 174.5(2) . . ?
F1 P5 F4 89.74(10) . . ?
F2 P5 F1 178.82(11) . . ?
F2 P5 F4 89.20(10) . . ?
F2 P5 F5 90.31(10) . . ?
F3 P5 F1 89.73(10) . . ?
F3 P5 F2 91.31(11) . . ?
F3 P5 F4 177.94(12) . . ?
F3 P5 F5 89.85(10) . . ?
F5 P5 F1 89.13(10) . . ?
F5 P5 F4 88.15(10) . . ?
F6 P5 F1 89.79(11) . . ?
F6 P5 F2 90.74(12) . . ?
F6 P5 F3 92.02(12) . . ?
F6 P5 F4 89.97(12) . . ?
F6 P5 F5 177.83(13) . . ?
C51 O4 C48 102.1(6) . . ?
O4 C51 H51A 110.8 . . ?
O4 C51 H51B 110.8 . . ?
O4 C51 C50 104.8(8) . . ?
H51A C51 H51B 108.9 . . ?
C50 C51 H51A 110.8 . . ?
C50 C51 H51B 110.8 . . ?
C51 C50 H50A 110.7 . . ?
C51 C50 H50B 110.7 . . ?
H50A C50 H50B 108.8 . . ?
C49 C50 C51 105.0(7) . . ?
C49 C50 H50A 110.7 . . ?
C49 C50 H50B 110.7 . . ?
C50 C49 H49A 109.8 . . ?
C50 C49 H49B 109.8 . . ?
H49A C49 H49B 108.3 . . ?
C48 C49 C50 109.2(8) . . ?
C48 C49 H49A 109.8 . . ?
C48 C49 H49B 109.8 . . ?
O4 C48 H48A 109.4 . . ?
O4 C48 H48B 109.4 . . ?
C49 C48 O4 111.1(7) . . ?
C49 C48 H48A 109.4 . . ?
C49 C48 H48B 109.4 . . ?
H48A C48 H48B 108.0 . . ?

loop_
_geom_bond_atom_site_label_1
_geom_bond_atom_site_label_2
_geom_bond_distance
_geom_bond_site_symmetry_2
_geom_bond_publ_flag
Ru1 Fe3 2.9052(4) . ?
Ru1 P1 2.3592(5) . ?
Ru1 P2 2.4454(5) . ?
Ru1 P3 2.4469(6) . ?
Ru1 P4 2.3513(6) . ?
Ru1 C1 2.272(2) . ?
Ru1 C2 2.261(2) . ?
Ru1 C3 2.235(2) . ?
Ru1 C4 2.249(2) . ?
Ru1 C5 2.281(2) . ?
Fe3 P1 2.2539(6) . ?
Fe3 P4 2.2498(7) . ?
Fe3 C13 2.176(2) . ?
Fe3 C12 2.142(2) . ?
Fe3 C11 2.170(2) . ?
Fe3 C15 2.089(2) . ?
Fe3 C14 2.145(2) . ?
Fe3 C28 1.757(2) . ?
Fe2 P2 2.2413(6) . ?
Fe2 C30 2.091(2) . ?
Fe2 C29 2.141(2) . ?
Fe2 C33 2.118(2) . ?
Fe2 C32 2.136(2) . ?
Fe2 C31 2.123(2) . ?
Fe2 C47 1.769(2) . ?
Fe2 C46 1.775(2) . ?
P1 P2 2.1360(8) . ?
P2 P3 2.1335(8) . ?
P3 P4 2.1446(8) . ?
O1 C28 1.153(3) . ?
O3 C47 1.142(3) . ?
O2 C46 1.144(3) . ?
C1 C2 1.419(3) . ?
C1 C5 1.427(4) . ?
C1 C6 1.493(4) . ?
C2 C3 1.430(3) . ?
C2 C7 1.491(3) . ?
C3 C4 1.423(4) . ?
C3 C8 1.498(4) . ?
C4 C5 1.427(4) . ?
C4 C9 1.499(4) . ?
C5 C10 1.492(4) . ?
C6 H6A 0.9800 . ?
C6 H6B 0.9800 . ?
C6 H6C 0.9800 . ?
C7 H7A 0.9800 . ?
C7 H7B 0.9800 . ?
C7 H7C 0.9800 . ?
C8 H8A 0.9800 . ?
C8 H8B 0.9800 . ?
C8 H8C 0.9800 . ?
C9 H9A 0.9800 . ?
C9 H9B 0.9800 . ?
C9 H9C 0.9800 . ?
C10 H10A 0.9800 . ?
C10 H10B 0.9800 . ?
C10 H10C 0.9800 . ?
C30 H30 0.9500 . ?
C30 C29 1.430(3) . ?
C30 C31 1.422(3) . ?
C29 C33 1.415(3) . ?
C29 C34 1.515(3) . ?
C33 H33 0.9500 . ?
C33 C32 1.430(3) . ?
C32 C31 1.480(3) . ?
C32 C42 1.535(3) . ?
C31 C38 1.539(3) . ?
C34 C37 1.526(3) . ?
C34 C35 1.540(3) . ?
C34 C36 1.523(3) . ?
C37 H37A 0.9800 . ?
C37 H37B 0.9800 . ?
C37 H37C 0.9800 . ?
C35 H35A 0.9800 . ?
C35 H35B 0.9800 . ?
C35 H35C 0.9800 . ?
C36 H36A 0.9800 . ?
C36 H36B 0.9800 . ?
C36 H36C 0.9800 . ?
C42 C45 1.538(3) . ?
C42 C43 1.543(3) . ?
C42 C44 1.537(3) . ?
C45 H45A 0.9800 . ?
C45 H45B 0.9800 . ?
C45 H45C 0.9800 . ?
C43 H43A 0.9800 . ?
C43 H43B 0.9800 . ?
C43 H43C 0.9800 . ?
C44 H44A 0.9800 . ?
C44 H44B 0.9800 . ?
C44 H44C 0.9800 . ?
C38 C41 1.527(3) . ?
C38 C39 1.541(3) . ?
C38 C40 1.543(3) . ?
C41 H41A 0.9800 . ?
C41 H41B 0.9800 . ?
C41 H41C 0.9800 . ?
C39 H39A 0.9800 . ?
C39 H39B 0.9800 . ?
C39 H39C 0.9800 . ?
C40 H40A 0.9800 . ?
C40 H40B 0.9800 . ?
C40 H40C 0.9800 . ?
C13 C12 1.442(3) . ?
C13 C14 1.445(3) . ?
C13 C20 1.536(3) . ?
C12 H12 0.9500 . ?
C12 C11 1.419(3) . ?
C11 C15 1.412(3) . ?
C11 C16 1.526(3) . ?
C15 H15 0.9500 . ?
C15 C14 1.445(3) . ?
C14 C24 1.545(3) . ?
C20 C23 1.531(3) . ?
C20 C21 1.538(3) . ?
C20 C22 1.533(4) . ?
C23 H23A 0.9800 . ?
C23 H23B 0.9800 . ?
C23 H23C 0.9800 . ?
C21 H21A 0.9800 . ?
C21 H21B 0.9800 . ?
C21 H21C 0.9800 . ?
C22 H22A 0.9800 . ?
C22 H22B 0.9800 . ?
C22 H22C 0.9800 . ?
C16 C18 1.525(4) . ?
C16 C17 1.535(4) . ?
C16 C19 1.524(4) . ?
C18 H18A 0.9800 . ?
C18 H18B 0.9800 . ?
C18 H18C 0.9800 . ?
C17 H17A 0.9800 . ?
C17 H17B 0.9800 . ?
C17 H17C 0.9800 . ?
C19 H19A 0.9800 . ?
C19 H19B 0.9800 . ?
C19 H19C 0.9800 . ?
C24 C25 1.534(4) . ?
C24 C26 1.539(3) . ?
C24 C27 1.538(4) . ?
C25 H25A 0.9800 . ?
C25 H25B 0.9800 . ?
C25 H25C 0.9800 . ?
C26 H26A 0.9800 . ?
C26 H26B 0.9800 . ?
C26 H26C 0.9800 . ?
C27 H27A 0.9800 . ?
C27 H27B 0.9800 . ?
C27 H27C 0.9800 . ?
P5 F1 1.6030(17) . ?
P5 F2 1.5882(18) . ?
P5 F3 1.5823(17) . ?
P5 F4 1.6057(17) . ?
P5 F5 1.5979(17) . ?
P5 F6 1.5797(19) . ?
O4 C51 1.394(9) . ?
O4 C48 1.405(10) . ?
C51 H51A 0.9900 . ?
C51 H51B 0.9900 . ?
C51 C50 1.447(11) . ?
C50 H50A 0.9900 . ?
C50 H50B 0.9900 . ?
C50 C49 1.338(11) . ?
C49 H49A 0.9900 . ?
C49 H49B 0.9900 . ?
C49 C48 1.304(11) . ?
C48 H48A 0.9900 . ?
C48 H48B 0.9900 . ?

loop_
_geom_torsion_atom_site_label_1
_geom_torsion_atom_site_label_2
_geom_torsion_atom_site_label_3
_geom_torsion_atom_site_label_4
_geom_torsion
_geom_torsion_site_symmetry_1
_geom_torsion_site_symmetry_2
_geom_torsion_site_symmetry_3
_geom_torsion_site_symmetry_4
_geom_torsion_publ_flag
Ru1 C1 C2 C3 61.61(15) . . . . ?
Ru1 C1 C2 C7 -129.3(2) . . . . ?
Ru1 C1 C5 C4 -61.48(16) . . . . ?
Ru1 C1 C5 C10 131.6(3) . . . . ?
Ru1 C2 C3 C4 63.92(16) . . . . ?
Ru1 C2 C3 C8 -124.9(2) . . . . ?
Ru1 C3 C4 C5 63.67(16) . . . . ?
Ru1 C3 C4 C9 -125.3(3) . . . . ?
Ru1 C4 C5 C1 62.12(16) . . . . ?
Ru1 C4 C5 C10 -130.7(2) . . . . ?
Fe3 C13 C12 C11 61.68(17) . . . . ?
Fe3 C13 C14 C15 -59.50(15) . . . . ?
Fe3 C13 C14 C24 130.4(3) . . . . ?
Fe3 C13 C20 C23 -66.8(3) . . . . ?
Fe3 C13 C20 C21 171.4(2) . . . . ?
Fe3 C13 C20 C22 54.9(3) . . . . ?
Fe3 C12 C11 C15 58.26(17) . . . . ?
Fe3 C12 C11 C16 -135.6(3) . . . . ?
Fe3 C11 C15 C14 63.04(17) . . . . ?
Fe3 C11 C16 C18 -63.2(4) . . . . ?
Fe3 C11 C16 C17 179.6(2) . . . . ?
Fe3 C11 C16 C19 61.2(4) . . . . ?
Fe3 C15 C14 C13 61.91(15) . . . . ?
Fe3 C15 C14 C24 -126.4(2) . . . . ?
Fe3 C14 C24 C25 161.3(2) . . . . ?
Fe3 C14 C24 C26 36.9(3) . . . . ?
Fe3 C14 C24 C27 -82.6(3) . . . . ?
Fe2 C30 C29 C33 60.27(13) . . . . ?
Fe2 C30 C29 C34 -130.1(2) . . . . ?
Fe2 C30 C31 C32 -60.74(13) . . . . ?
Fe2 C30 C31 C38 126.80(18) . . . . ?
Fe2 C29 C33 C32 59.98(14) . . . . ?
Fe2 C29 C34 C37 -43.2(3) . . . . ?
Fe2 C29 C34 C35 -162.36(18) . . . . ?
Fe2 C29 C34 C36 79.4(3) . . . . ?
Fe2 C33 C32 C31 60.12(13) . . . . ?
Fe2 C33 C32 C42 -129.40(18) . . . . ?
Fe2 C32 C31 C30 60.04(14) . . . . ?
Fe2 C32 C31 C38 -129.4(2) . . . . ?
Fe2 C32 C42 C45 -85.1(2) . . . . ?
Fe2 C32 C42 C43 158.46(17) . . . . ?
Fe2 C32 C42 C44 35.1(3) . . . . ?
Fe2 C31 C38 C41 -76.0(3) . . . . ?
Fe2 C31 C38 C39 162.38(17) . . . . ?
Fe2 C31 C38 C40 45.4(3) . . . . ?
C1 C2 C3 Ru1 -62.71(15) . . . . ?
C1 C2 C3 C4 1.2(2) . . . . ?
C1 C2 C3 C8 172.4(2) . . . . ?
C2 C1 C5 Ru1 62.56(15) . . . . ?
C2 C1 C5 C4 1.1(3) . . . . ?
C2 C1 C5 C10 -165.9(2) . . . . ?
C2 C3 C4 Ru1 -64.21(15) . . . . ?
C2 C3 C4 C5 -0.5(3) . . . . ?
C2 C3 C4 C9 170.5(2) . . . . ?
C3 C4 C5 Ru1 -62.45(16) . . . . ?
C3 C4 C5 C1 -0.3(3) . . . . ?
C3 C4 C5 C10 166.8(2) . . . . ?
C5 C1 C2 Ru1 -63.03(16) . . . . ?
C5 C1 C2 C3 -1.4(2) . . . . ?
C5 C1 C2 C7 167.7(2) . . . . ?
C6 C1 C2 Ru1 129.3(2) . . . . ?
C6 C1 C2 C3 -169.1(2) . . . . ?
C6 C1 C2 C7 0.0(3) . . . . ?
C6 C1 C5 Ru1 -130.2(2) . . . . ?
C6 C1 C5 C4 168.3(2) . . . . ?
C6 C1 C5 C10 1.3(4) . . . . ?
C7 C2 C3 Ru1 128.6(2) . . . . ?
C7 C2 C3 C4 -167.4(2) . . . . ?
C7 C2 C3 C8 3.7(4) . . . . ?
C8 C3 C4 Ru1 124.4(2) . . . . ?
C8 C3 C4 C5 -171.9(2) . . . . ?
C8 C3 C4 C9 -0.9(4) . . . . ?
C9 C4 C5 Ru1 126.9(3) . . . . ?
C9 C4 C5 C1 -171.0(2) . . . . ?
C9 C4 C5 C10 -3.9(4) . . . . ?
C30 C29 C33 Fe2 -59.39(13) . . . . ?
C30 C29 C33 C32 0.6(2) . . . . ?
C30 C29 C34 C37 51.5(3) . . . . ?
C30 C29 C34 C35 -67.6(3) . . . . ?
C30 C29 C34 C36 174.1(2) . . . . ?
C30 C31 C38 C41 -162.2(2) . . . . ?
C30 C31 C38 C39 76.2(2) . . . . ?
C30 C31 C38 C40 -40.7(3) . . . . ?
C29 C30 C31 Fe2 61.52(15) . . . . ?
C29 C30 C31 C32 0.8(2) . . . . ?
C29 C30 C31 C38 -171.69(18) . . . . ?
C29 C33 C32 Fe2 -60.25(15) . . . . ?
C29 C33 C32 C31 -0.1(2) . . . . ?
C29 C33 C32 C42 170.34(18) . . . . ?
C33 C29 C34 C37 -141.2(2) . . . . ?
C33 C29 C34 C35 99.7(2) . . . . ?
C33 C29 C34 C36 -18.6(3) . . . . ?
C33 C32 C31 Fe2 -60.43(13) . . . . ?
C33 C32 C31 C30 -0.4(2) . . . . ?
C33 C32 C31 C38 170.2(2) . . . . ?
C33 C32 C42 C45 5.2(3) . . . . ?
C33 C32 C42 C43 -111.2(2) . . . . ?
C33 C32 C42 C44 125.4(2) . . . . ?
C32 C31 C38 C41 28.1(3) . . . . ?
C32 C31 C38 C39 -93.5(3) . . . . ?
C32 C31 C38 C40 149.6(2) . . . . ?
C31 C30 C29 Fe2 -61.12(15) . . . . ?
C31 C30 C29 C33 -0.9(2) . . . . ?
C31 C30 C29 C34 168.74(19) . . . . ?
C31 C32 C42 C45 172.7(2) . . . . ?
C31 C32 C42 C43 56.3(3) . . . . ?
C31 C32 C42 C44 -67.1(3) . . . . ?
C34 C29 C33 Fe2 131.2(2) . . . . ?
C34 C29 C33 C32 -168.87(19) . . . . ?
C42 C32 C31 Fe2 130.7(2) . . . . ?
C42 C32 C31 C30 -169.2(2) . . . . ?
C42 C32 C31 C38 1.4(4) . . . . ?
C13 C12 C11 Fe3 -61.63(16) . . . . ?
C13 C12 C11 C15 -3.4(3) . . . . ?
C13 C12 C11 C16 162.8(2) . . . . ?
C13 C14 C24 C25 56.4(3) . . . . ?
C13 C14 C24 C26 -68.0(3) . . . . ?
C13 C14 C24 C27 172.5(2) . . . . ?
C12 C13 C14 Fe3 59.49(15) . . . . ?
C12 C13 C14 C15 0.0(2) . . . . ?
C12 C13 C14 C24 -170.1(2) . . . . ?
C12 C13 C20 C23 -157.0(2) . . . . ?
C12 C13 C20 C21 81.3(3) . . . . ?
C12 C13 C20 C22 -35.2(3) . . . . ?
C12 C11 C15 Fe3 -59.67(17) . . . . ?
C12 C11 C15 C14 3.4(3) . . . . ?
C12 C11 C16 C18 38.9(4) . . . . ?
C12 C11 C16 C17 -78.3(3) . . . . ?
C12 C11 C16 C19 163.3(3) . . . . ?
C11 C15 C14 Fe3 -64.02(18) . . . . ?
C11 C15 C14 C13 -2.1(3) . . . . ?
C11 C15 C14 C24 169.6(2) . . . . ?
C15 C11 C16 C18 -157.4(3) . . . . ?
C15 C11 C16 C17 85.4(3) . . . . ?
C15 C11 C16 C19 -33.0(4) . . . . ?
C15 C14 C24 C25 -112.6(3) . . . . ?
C15 C14 C24 C26 123.0(2) . . . . ?
C15 C14 C24 C27 3.5(3) . . . . ?
C14 C13 C12 Fe3 -59.55(15) . . . . ?
C14 C13 C12 C11 2.1(3) . . . . ?
C14 C13 C20 C23 39.1(4) . . . . ?
C14 C13 C20 C21 -82.7(3) . . . . ?
C14 C13 C20 C22 160.8(2) . . . . ?
C20 C13 C12 Fe3 132.7(2) . . . . ?
C20 C13 C12 C11 -165.6(2) . . . . ?
C20 C13 C14 Fe3 -135.1(3) . . . . ?
C20 C13 C14 C15 165.4(2) . . . . ?
C20 C13 C14 C24 -4.7(4) . . . . ?
C16 C11 C15 Fe3 133.6(3) . . . . ?
C16 C11 C15 C14 -163.4(2) . . . . ?
O4 C51 C50 C49 26.8(11) . . . . ?
C51 O4 C48 C49 18.6(13) . . . . ?
C51 C50 C49 C48 -15.4(13) . . . . ?
C50 C49 C48 O4 -1.8(15) . . . . ?
C48 O4 C51 C50 -26.6(10) . . . . ?

loop_
_exptl_oxdiff_crystal_face_indexfrac_h
_exptl_oxdiff_crystal_face_indexfrac_k
_exptl_oxdiff_crystal_face_indexfrac_l
_exptl_oxdiff_crystal_face_x
_exptl_oxdiff_crystal_face_y
_exptl_oxdiff_crystal_face_z
-1.9983 10.0032 4.0025 -0.1879 -0.7559 0.6144
-1.9941 10.0008 -1.9980 -0.1906 -0.9386 0.1806
-0.0086 -9.9985 5.9979 0.3458 0.9879 0.0916
-1.0098 -7.9967 8.9985 0.3553 0.8820 0.3685
2.0050 -6.0057 -11.0020 0.0475 0.2207 -0.9836
11.9985 -0.0038 1.0027 -0.9202 0.4656 0.1742
-11.9992 0.0042 -0.0027 0.9207 -0.4352 -0.1019
4.9940 3.0026 10.0027 -0.4821 0.2443 0.8681
6.0063 -4.0073 -12.0007 -0.3285 0.1743 -0.9535
12.0009 -1.0055 -2.9978 -0.8877 0.4243 -0.1492
-5.0048 -9.9988 0.9964 0.7272 0.6543 -0.3123
5.0037 -7.0064 -10.0015 -0.1479 0.4405 -0.9201
7.0080 7.9955 -6.9970 -0.8147 -0.6035 -0.1729
10.0023 4.9966 -0.9966 -0.9393 -0.0704 0.1837

loop_
_smtbx_masks_void_nr
_smtbx_masks_void_average_x
_smtbx_masks_void_average_y
_smtbx_masks_void_average_z
_smtbx_masks_void_volume
_smtbx_masks_void_count_electrons
_smtbx_masks_void_content
1 0.500 0.000 0.000 355.9 65.9 '1.6 thf'
2 0.500 0.500 0.500 355.9 65.9 '1.6 thf'
